data_2216445
loop_
_publ_author_name
'Krupkov\'a, Radmila'
'F\'abry, Jan'
'C\'isa\<rov\'a, Ivana'
'Van\<ek, P\<remysl'

_publ_section_title
;
 Redetermination of sulfatotris(thiourea)zinc(II)
;
_journal_coeditor_code FJ2074
_journal_issue 12
_journal_name_full 'Acta Crystallographica Section E'
_journal_page_first m3177
_journal_page_last m3178
_journal_paper_doi 10.1107/S1600536807060497
_journal_volume 63
_journal_year 2007
_chemical_formula_iupac '[Zn (S O4) (C1 H4 N2 S)3]'
_chemical_formula_moiety 'C3 H12 N6 O4 S4 Zn1'
_chemical_formula_sum 'C3 H12 N6 O4 S4 Zn'
_chemical_formula_weight 389.8
_chemical_melting_point 533
_chemical_name_systematic
;
sulfatotris(thiourea)zinc(II)
;
_space_group_IT_number 29
_symmetry_cell_setting orthorhombic
_symmetry_space_group_name_Hall 'P 2c -2ac'
_symmetry_space_group_name_H-M 'P c a 21'
_atom_sites_solution_hydrogens difmap
_atom_sites_solution_primary direct
_atom_sites_solution_secondary difmap
_cell_angle_alpha 90
_cell_angle_beta 90
_cell_angle_gamma 90
_cell_formula_units_Z 4
_cell_length_a 11.1738(2)
_cell_length_b 7.80110(10)
_cell_length_c 15.5424(2)
_cell_measurement_reflns_used 14983
_cell_measurement_temperature 292
_cell_measurement_theta_max 27.48
_cell_measurement_theta_min 1
_cell_volume 1354.80(3)
_computing_cell_refinement 'HKL SCALEPACK (Otwinowski & Minor, 1997)'
_computing_data_collection 'COLLECT (Nonius, 1998)'
_computing_data_reduction
;
HKL DENZO (Otwinowski & Minor, 1997) and HKL SCALEPACK (Otwinowski &
Minor,
1997)
;
_computing_molecular_graphics 'PLATON (Spek, 2003)'
_computing_publication_material 'JANA2000 (Pet\<r\'i\<cek <i>et al.</i>,  2000)'
_computing_structure_refinement 'JANA2000 (Pet\<r\'i\<cek <i>et al.</i>,  2000)'
_computing_structure_solution 'SIR97 (Altomare <i>et al.</i>,  1999)'
_diffrn_ambient_temperature 292
_diffrn_measured_fraction_theta_full 0.999
_diffrn_measured_fraction_theta_max 0.999
_diffrn_measurement_device_type 'Nonius KappaCCD'
_diffrn_measurement_method \w
_diffrn_radiation_monochromator graphite
_diffrn_radiation_source 'fine-focus sealed tube'
_diffrn_radiation_type 'Mo K\a'
_diffrn_radiation_wavelength 0.71073
_diffrn_reflns_av_R_equivalents 0.0347
_diffrn_reflns_av_sigmaI/netI 0.0160
_diffrn_reflns_limit_h_max 14
_diffrn_reflns_limit_h_min -14
_diffrn_reflns_limit_k_max 10
_diffrn_reflns_limit_k_min -9
_diffrn_reflns_limit_l_max 18
_diffrn_reflns_limit_l_min -20
_diffrn_reflns_number 23153
_diffrn_reflns_theta_full 27.48
_diffrn_reflns_theta_max 27.48
_diffrn_reflns_theta_min 2.61
_diffrn_standards_number 0
_exptl_absorpt_coefficient_mu 2.444
_exptl_absorpt_correction_T_max 0.59118
_exptl_absorpt_correction_T_min 0.39377
_exptl_absorpt_correction_type gaussian
_exptl_absorpt_process_details '(Coppens & Hamilton, 1970)'
_exptl_crystal_colour colourless
_exptl_crystal_density_diffrn 1.9104
_exptl_crystal_description block
_exptl_crystal_F_000 792
_exptl_crystal_size_max 0.2
_exptl_crystal_size_mid 0.2
_exptl_crystal_size_min 0.2
_refine_diff_density_max 0.22
_refine_diff_density_min -0.22
_refine_ls_extinction_coef 1.25(6)
_refine_ls_extinction_method 'B-C type 1 Lorentzian isotropic (Becker & Coppens, 1974)'
_refine_ls_goodness_of_fit_ref 1.77
_refine_ls_hydrogen_treatment constr
_refine_ls_number_constraints 48
_refine_ls_number_parameters 163
_refine_ls_number_reflns 3081
_refine_ls_number_restraints 0
_refine_ls_R_factor_all 0.0214
_refine_ls_R_factor_gt 0.0204
_refine_ls_shift/su_max 0.0260
_refine_ls_shift/su_mean 0.0035
_refine_ls_structure_factor_coef Fsqd
_refine_ls_weighting_details 'w = 1/[\s^2^(I)+0.0004I^2^]'
_refine_ls_weighting_scheme sigma
_refine_ls_wR_factor_gt 0.0531
_refine_ls_wR_factor_ref 0.0534
_reflns_number_gt 2961
_reflns_number_total 3081
_reflns_threshold_expression I>3\s(I)
_cod_data_source_file fj2074.cif
_cod_data_source_block I
_cod_depositor_comments
;
The following automatic conversions were performed:
'_exptl_absorpt_correction_type' value 'Gaussian' changed to 'gaussian'
according to '/home/saulius/struct/CIF-dictionaries/cif_core.dic'
dictionary named 'cif_core.dic' version 2.4.1 from 2010-06-29.

Automatic conversion script
Id: cif_fix_enum 1527 2010-12-29 10:47:43Z saulius 

The following automatic conversions were performed:

'_exptl_absorpt_correction_type' value 'Gaussian' changed to
'gaussian' according to
/home/saulius/struct/CIF-dictionaries/cif_core.dic dictionary named
'cif_core.dic' version 2.4.1 from 2010-06-29.

Automatic conversion script
Id: cif_fix_values 1715 2011-07-08 13:25:40Z adriana 
;
_cod_original_formula_sum 'C3 H12 N6 O4 S4 Zn1'
_cod_database_code 2216445
_cod_database_fobs_code 2216445

loop_
_symmetry_equiv_pos_site_id
_symmetry_equiv_pos_as_xyz
1 x,y,z
2 -x,-y,1/2+z
3 1/2-x,y,1/2+z
4 1/2+x,-y,z

loop_
_atom_site_type_symbol
_atom_site_label
_atom_site_fract_x
_atom_site_fract_y
_atom_site_fract_z
_atom_site_U_iso_or_equiv
_atom_site_adp_type
_atom_site_calc_flag
_atom_site_occupancy
Zn Zn1 0.563754(19) 0.65888(3) 0.58241 0.02306(7) Uani d 1
S S1 0.62660(5) 0.84508(5) 0.75220(3) 0.02168(14) Uani d 1
O O1 0.65466(15) 0.81436(18) 0.65829(10) 0.0325(5) Uani d 1
O O2 0.69547(13) 0.99703(17) 0.77799(10) 0.0299(5) Uani d 1
O O3 0.49795(13) 0.8767(2) 0.76043(12) 0.0337(5) Uani d 1
O O4 0.66348(15) 0.69514(19) 0.80145(11) 0.0353(5) Uani d 1
S S2 0.41946(5) 0.49762(7) 0.65242(4) 0.02863(15) Uani d 1
C C1 0.49270(18) 0.3368(2) 0.70768(14) 0.0271(6) Uani d 1
N N1 0.43115(17) 0.2539(2) 0.76720(12) 0.0359(6) Uani d 1
H H1N1 0.355183 0.281748 0.777261 0.0431 Uiso d 1
H H2N1 0.465667 0.170291 0.797218 0.0431 Uiso d 1
N N2 0.60402(17) 0.2915(2) 0.69193(16) 0.0436(7) Uani d 1
H H1N2 0.63528 0.200505 0.718132 0.0523 Uiso d 1
H H2N2 0.648045 0.351947 0.655082 0.0523 Uiso d 1
S S3 0.47868(5) 0.83168(7) 0.47628(4) 0.03033(16) Uani d 1
C C2 0.36195(14) 0.9411(3) 0.52285(13) 0.0294(6) Uani d 1
N N3 0.34955(16) 0.9625(3) 0.60612(11) 0.0423(7) Uani d 1
N N4 0.28047(17) 1.0067(3) 0.47049(15) 0.0475(7) Uani d 1
S S4 0.70388(4) 0.49833(7) 0.50572(4) 0.02851(15) Uani d 1
C C3 0.61496(17) 0.3997(2) 0.42887(12) 0.0281(6) Uani d 1
N N5 0.6647(2) 0.3571(3) 0.35501(13) 0.0485(8) Uani d 1
H H1N5 0.621843 0.303184 0.315059 0.0582 Uiso d 1
H H2N5 0.741154 0.382314 0.345092 0.0582 Uiso d 1
N N6 0.50170(18) 0.3643(3) 0.44185(15) 0.0465(7) Uani d 1
H H1N6 0.464178 0.406556 0.487697 0.0558 Uiso d 1
H H2N6 0.462341 0.298047 0.404815 0.0558 Uiso d 1
H H1N3 0.406905 0.927697 0.641814 0.0508 Uiso d 1
H H2N3 0.283796 1.011784 0.626906 0.0508 Uiso d 1
H H1N4 0.284995 0.98732 0.414156 0.057 Uiso d 1
H H2N4 0.221175 1.070178 0.491633 0.057 Uiso d 1

loop_
_atom_site_aniso_label
_atom_site_aniso_U_11
_atom_site_aniso_U_22
_atom_site_aniso_U_33
_atom_site_aniso_U_12
_atom_site_aniso_U_13
_atom_site_aniso_U_23
_atom_site_aniso_type_symbol
Zn1 0.02518(13) 0.02338(12) 0.02062(13) -0.00010(8) 0.00152(9) -0.00070(9) Zn
S1 0.0236(2) 0.0245(2) 0.0169(2) 0.00020(16) 0.00171(17) 0.00148(16) S
O1 0.0370(9) 0.0403(8) 0.0203(8) -0.0149(7) 0.0062(6) -0.0067(6) O
O2 0.0364(8) 0.0289(7) 0.0245(8) -0.0035(6) -0.0026(6) -0.0036(5) O
O3 0.0224(8) 0.0409(8) 0.0377(9) 0.0022(7) 0.0050(6) 0.0041(7) O
O4 0.0373(9) 0.0328(7) 0.0359(9) 0.0047(7) 0.0032(7) 0.0130(6) O
S2 0.0227(2) 0.0332(3) 0.0299(3) -0.00017(19) 0.00000(19) 0.0101(2) S
C1 0.0269(11) 0.0266(10) 0.0279(11) -0.0041(7) -0.0056(9) 0.0024(7) C
N1 0.0383(11) 0.0362(11) 0.0333(10) -0.0010(8) -0.0006(8) 0.0109(9) N
N2 0.0334(10) 0.0385(11) 0.0589(14) 0.0058(9) 0.0048(10) 0.0201(10) N
S3 0.0316(3) 0.0385(3) 0.0209(3) 0.0111(2) 0.0057(2) 0.00429(19) S
C2 0.0305(10) 0.0316(10) 0.0260(11) 0.0045(8) 0.0018(9) 0.0029(8) C
N3 0.0422(11) 0.0580(12) 0.0269(11) 0.0238(10) 0.0024(8) -0.0043(8) N
N4 0.0446(12) 0.0665(14) 0.0313(11) 0.0299(10) -0.0023(10) 0.0023(9) N
S4 0.0208(2) 0.0392(3) 0.0255(3) 0.00156(19) -0.00193(19) -0.01058(18) S
C3 0.0304(10) 0.0297(10) 0.0243(10) 0.0040(9) -0.0034(8) -0.0049(8) C
N5 0.0403(12) 0.0759(16) 0.0291(11) -0.0023(11) 0.0010(9) -0.0243(10) N
N6 0.0329(11) 0.0620(14) 0.0446(14) -0.0099(10) -0.0018(10) -0.0263(10) N

loop_
_atom_type_symbol
_atom_type_scat_dispersion_real
_atom_type_scat_dispersion_imag
_atom_type_scat_source
C 0.003 0.002 'International Tables Vol C Tables  4.2.6.8 and 6.1.1.4'
H 0.000 0.000 'International Tables Vol C Tables  4.2.6.8 and 6.1.1.4'
N 0.006 0.003 'International Tables Vol C Tables  4.2.6.8 and 6.1.1.4'
O 0.011 0.006 'International Tables Vol C Tables  4.2.6.8 and 6.1.1.4'
S 0.125 0.123 'International Tables Vol C Tables  4.2.6.8 and 6.1.1.4'
Zn 0.284 1.430 'International Tables Vol C Tables  4.2.6.8 and 6.1.1.4'

loop_
_exptl_crystal_face_index_h
_exptl_crystal_face_index_k
_exptl_crystal_face_index_l
_exptl_crystal_face_perp_dist
0 0 1 0.120
0 0 -1 0.180
1 0 0 0.120
0 -1 0 0.246
-4 0 -1 0.147
1 18 -11 0.197
0 -2 -3 0.159
-2 0 -3 0.162
-3 -2 4 0.203

loop_
_geom_angle_atom_site_label_1
_geom_angle_atom_site_label_2
_geom_angle_atom_site_label_3
_geom_angle
_geom_angle_publ_flag
O1 Zn1 S2 114.29(5) no
O1 Zn1 S3 106.09(5) no
O1 Zn1 S4 106.85(5) no
S2 Zn1 S3 111.24(2) no
S2 Zn1 S4 114.56(2) no
S3 Zn1 S4 102.86(2) no
O1 S1 O2 106.41(9) no
O1 S1 O3 108.34(10) no
O1 S1 O4 108.74(9) no
O2 S1 O3 110.76(9) no
O2 S1 O4 110.87(9) no
O3 S1 O4 111.53(10) no
Zn1 S2 C1 107.35(7) no
Zn1 S3 C2 107.37(7) no
Zn1 S4 C3 101.86(7) no
N1 C1 N2 119.39(18) no
C1 N1 H1N1 120.0 no
C1 N1 H2N1 120.0 no
H1N1 N1 H2N1 120.0 no
C1 N2 H1N2 120.0 no
C1 N2 H2N2 120.0 no
H1N2 N2 H2N2 120.0 no
N3 C2 N4 118.98(18) no
C2 N3 H1N3 120.0 no
C2 N3 H2N3 120.0 no
H1N3 N3 H2N3 120.0 no
C2 N4 H1N4 120.0 no
C2 N4 H2N4 120.0 no
H1N4 N4 H2N4 120.0 no
N5 C3 N6 119.2(2) no
C3 N5 H1N5 120.0 no
C3 N5 H2N5 120.0 no
H1N5 N5 H2N5 120.0 no
C3 N6 H1N6 120.0 no
C3 N6 H2N6 120.0 no
H1N6 N6 H2N6 120.0 no

loop_
_geom_bond_atom_site_label_1
_geom_bond_atom_site_label_2
_geom_bond_distance
_geom_bond_publ_flag
Zn1 O1 1.9732(15) no
Zn1 S2 2.3165(6) no
Zn1 S3 2.3326(6) no
Zn1 S4 2.3326(6) no
S1 O1 1.5120(17) no
S1 O2 1.4691(14) no
S1 O3 1.4641(16) no
S1 O4 1.4573(16) no
S2 C1 1.7266(19) no
S3 C2 1.7188(18) no
S4 C3 1.7336(19) no
C1 N1 1.322(3) no
C1 N2 1.316(3) no
N1 H1N1 0.89 no
N1 H2N1 0.89 no
N2 H1N2 0.89 no
N2 H2N2 0.89 no
C2 N3 1.312(3) no
C2 N4 1.324(3) no
N3 H1N3 0.89 no
N3 H2N3 0.89 no
N4 H1N4 0.89 no
N4 H2N4 0.89 no
C3 N5 1.318(3) no
C3 N6 1.311(3) no
N5 H1N5 0.89 no
N5 H2N5 0.89 no
N6 H1N6 0.89 no
N6 H2N6 0.89 no

loop_
_geom_hbond_atom_site_label_D
_geom_hbond_atom_site_label_H
_geom_hbond_atom_site_label_A
_geom_hbond_site_symmetry_A
_geom_hbond_distance_DH
_geom_hbond_distance_HA
_geom_hbond_distance_DA
_geom_hbond_angle_DHA
_geom_hbond_publ_flag
N1 H1N1 O4 4_465 0.89 2.18 3.064(3) 171 yes
N1 H2N1 O3 1_545 0.89 2.39 3.038(2) 130 yes
N1 H2N1 S3 2_665 0.89 2.85 3.467(2) 128 yes
N2 H1N2 O2 1_545 0.89 1.96 2.848(2) 177 yes
N2 H2N2 S4 . 0.89 2.66 3.496(2) 157 yes
N3 H1N3 O3 . 0.89 2.14 2.992(2) 159 yes
N3 H2N3 O1 4_475 0.89 2.04 2.903(3) 163 yes
N3 H2N3 O2 4_475 0.89 2.55 3.194(2) 130 yes
N4 H1N4 O2 2_674 0.89 2.13 3.004(3) 167 yes
N4 H2N4 S3 4_475 0.89 2.83 3.601(2) 146 yes
N5 H1N5 O3 2_664 0.89 2.12 2.965(3) 159 yes
N6 H1N6 S2 . 0.89 2.70 3.555(2) 160 yes
N6 H2N6 O4 2_664 0.89 2.14 2.895(3) 143 yes
